data_7052163
loop_
_publ_author_name
'Pallavicini, Piersandro'
'Boiocchi, Massimo'
'Dacarro, Giacomo'
'Mangano, Carlo'

_publ_section_title
;
 Enhanced kinetic inertness in the electrochemical interconversion of
 Cu(i) double helical to Cu(ii) monomeric complexes
;
_journal_issue 6
_journal_name_full 'New Journal of Chemistry'
_journal_page_first 927
_journal_paper_doi 10.1039/b700488e
_journal_volume 31
_journal_year 2007
_chemical_absolute_configuration ad
_chemical_formula_moiety 'C68 H80 Cu2 N8 O4, 2(Cl O4)'
_chemical_formula_sum 'C68 H80 Cl2 Cu2 N8 O12'
_chemical_formula_weight 1399.40
_chemical_name_common
;
bis(mu2-R,R-N,N'-(2-methyl-8-buthoxyquinoline)-1,2-trans-cyclohexanedi-imine)
-di-copper(i) diperchlorate
;
_chemical_name_systematic
;
?
;
_space_group_IT_number 23
_symmetry_cell_setting orthorhombic
_symmetry_Int_Tables_number 23
_symmetry_space_group_name_Hall 'I 2 2'
_symmetry_space_group_name_H-M 'I 2 2 2'
_atom_sites_solution_hydrogens geom
_atom_sites_solution_primary direct
_atom_sites_solution_secondary difmap
_audit_creation_method SHELXL-97
_cell_angle_alpha 90.00
_cell_angle_beta 90.00
_cell_angle_gamma 90.00
_cell_formula_units_Z 2
_cell_length_a 13.8593(16)
_cell_length_b 12.1710(19)
_cell_length_c 20.914(2)
_cell_measurement_reflns_used 25
_cell_measurement_temperature 293(2)
_cell_measurement_theta_max 16
_cell_measurement_theta_min 8
_cell_volume 3527.8(8)
_computing_cell_refinement 'CAD4 Express (Enraf Nonius, 1994)'
_computing_data_collection 'CAD4 Express (Enraf Nonius, 1994)'
_computing_data_reduction 'XCAD4 (Harms & Wocadlo, 1995)'
_computing_molecular_graphics 'Ortep-3 for Windows (Farrugia, 1997)'
_computing_publication_material 'WinGX publication routines (Farrugia, 1999)'
_computing_structure_refinement 'SHELXL-97 (Sheldrick, 1997)'
_computing_structure_solution 'SIR97 (Altomare et al., 1999)'
_diffrn_ambient_temperature 293(2)
_diffrn_measured_fraction_theta_full 0.999
_diffrn_measured_fraction_theta_max 0.999
_diffrn_measurement_device_type 'Enraf-Nonius CAD4'
_diffrn_measurement_method 'omega scans'
_diffrn_radiation_monochromator graphite
_diffrn_radiation_source 'fine-focus sealed tube'
_diffrn_radiation_type MoK\a
_diffrn_radiation_wavelength 0.71073
_diffrn_reflns_av_R_equivalents 0.0218
_diffrn_reflns_av_sigmaI/netI 0.0710
_diffrn_reflns_limit_h_max 10
_diffrn_reflns_limit_h_min -19
_diffrn_reflns_limit_k_max 8
_diffrn_reflns_limit_k_min -17
_diffrn_reflns_limit_l_max 29
_diffrn_reflns_limit_l_min -29
_diffrn_reflns_number 6568
_diffrn_reflns_theta_full 29.98
_diffrn_reflns_theta_max 29.98
_diffrn_reflns_theta_min 1.76
_diffrn_standards_decay_% 0
_diffrn_standards_interval_time 250
_diffrn_standards_number 3
_exptl_absorpt_coefficient_mu 0.742
_exptl_absorpt_correction_T_max 0.752
_exptl_absorpt_correction_T_min 0.707
_exptl_absorpt_correction_type psi-scan
_exptl_absorpt_process_details 'North A.C.T., Phillips D.C. & Mathews F.S. (1968) Acta. Cryst. A24, 351'
_exptl_crystal_colour 'dark violet'
_exptl_crystal_density_diffrn 1.317
_exptl_crystal_density_method 'not measured'
_exptl_crystal_description prism
_exptl_crystal_F_000 1464
_exptl_crystal_size_max 0.51
_exptl_crystal_size_mid 0.51
_exptl_crystal_size_min 0.40
_refine_diff_density_max 0.413
_refine_diff_density_min -0.338
_refine_diff_density_rms 0.055
_refine_ls_abs_structure_details 'Flack H D (1983), Acta Cryst. A39, 876-881'
_refine_ls_abs_structure_Flack -0.03(3)
_refine_ls_extinction_method none
_refine_ls_goodness_of_fit_ref 0.992
_refine_ls_hydrogen_treatment constr
_refine_ls_matrix_type full
_refine_ls_number_parameters 209
_refine_ls_number_reflns 5147
_refine_ls_number_restraints 0
_refine_ls_restrained_S_all 0.992
_refine_ls_R_factor_all 0.1482
_refine_ls_R_factor_gt 0.0638
_refine_ls_shift/su_max 0.002
_refine_ls_shift/su_mean 0.000
_refine_ls_structure_factor_coef Fsqd
_refine_ls_weighting_details 'calc w=1/[\s^2^(Fo^2^)+(0.0820P)^2^+0.0000P] where P=(Fo^2^+2Fc^2^)/3'
_refine_ls_weighting_scheme calc
_refine_ls_wR_factor_gt 0.1369
_refine_ls_wR_factor_ref 0.1776
_reflns_number_gt 2479
_reflns_number_total 5147
_reflns_threshold_expression >2sigma(I)
_cod_data_source_file b700488e.txt
_cod_data_source_block cu_l3
_cod_database_code 7052163

loop_
_symmetry_equiv_pos_as_xyz
'x, y, z'
'-x, -y, z'
'x, -y, -z'
'-x, y, -z'
'x+1/2, y+1/2, z+1/2'
'-x+1/2, -y+1/2, z+1/2'
'x+1/2, -y+1/2, -z+1/2'
'-x+1/2, y+1/2, -z+1/2'

loop_
_atom_site_label
_atom_site_type_symbol
_atom_site_fract_x
_atom_site_fract_y
_atom_site_fract_z
_atom_site_U_iso_or_equiv
_atom_site_adp_type
_atom_site_occupancy
_atom_site_symmetry_multiplicity
_atom_site_calc_flag
_atom_site_refinement_flags
_atom_site_disorder_assembly
_atom_site_disorder_group
Cu1 Cu 0.63569(5) 0.5000 0.5000 0.0596(2) Uani 1 2 d S . .
C1 C 0.5119(6) 0.4393(4) 0.37622(18) 0.0727(14) Uani 1 1 d . . .
H1 H 0.4513 0.3977 0.3766 0.087 Uiso 1 1 calc R . .
C2 C 0.5689(5) 0.4074(7) 0.3162(2) 0.122(3) Uani 1 1 d . . .
H2A H 0.5812 0.3290 0.3163 0.147 Uiso 1 1 calc R . .
H2B H 0.6304 0.4453 0.3160 0.147 Uiso 1 1 calc R . .
C3 C 0.5110(8) 0.4387(7) 0.2563(2) 0.182(5) Uani 1 1 d . . .
H3A H 0.5476 0.4199 0.2183 0.218 Uiso 1 1 calc R . .
H3B H 0.4510 0.3975 0.2554 0.218 Uiso 1 1 calc R . .
C4 C 0.5797(4) 0.3075(4) 0.4432(2) 0.0708(13) Uani 1 1 d . . .
H4 H 0.5527 0.2558 0.4158 0.085 Uiso 1 1 calc R . .
C5 C 0.6369(3) 0.2720(3) 0.5003(3) 0.0709(10) Uani 1 1 d . . .
C6 C 0.6378(4) 0.1618(4) 0.5175(3) 0.098(2) Uani 1 1 d . . .
H6 H 0.6087 0.1087 0.4919 0.118 Uiso 1 1 calc R . .
C7 C 0.6823(6) 0.1348(6) 0.5723(5) 0.122(3) Uani 1 1 d . . .
H7 H 0.6816 0.0623 0.5864 0.147 Uiso 1 1 calc R . .
C8 C 0.7301(6) 0.2159(7) 0.6087(4) 0.117(3) Uani 1 1 d . . .
C9 C 0.7328(4) 0.3236(5) 0.5853(3) 0.0779(15) Uani 1 1 d . . .
C10 C 0.7846(5) 0.4058(7) 0.6179(3) 0.098(2) Uani 1 1 d . . .
C11 C 0.8273(6) 0.3793(10) 0.6739(4) 0.140(3) Uani 1 1 d . . .
H11 H 0.8618 0.4325 0.6962 0.168 Uiso 1 1 calc R . .
C12 C 0.8206(10) 0.2749(12) 0.6983(5) 0.190(5) Uani 1 1 d . . .
H12 H 0.8509 0.2603 0.7370 0.228 Uiso 1 1 calc R . .
C13 C 0.7730(8) 0.1932(10) 0.6698(5) 0.162(4) Uani 1 1 d . . .
H13 H 0.7680 0.1243 0.6887 0.195 Uiso 1 1 calc R . .
C14 C 0.8495(9) 0.5861(10) 0.6208(6) 0.183(5) Uani 1 1 d . . .
H14A H 0.8196 0.6096 0.6605 0.220 Uiso 1 1 calc R . .
H14B H 0.9114 0.5536 0.6313 0.220 Uiso 1 1 calc R . .
C15 C 0.8642(13) 0.6753(12) 0.5831(9) 0.314(12) Uani 1 1 d . . .
H15A H 0.8021 0.7019 0.5683 0.377 Uiso 1 1 calc R . .
H15B H 0.9007 0.6527 0.5458 0.377 Uiso 1 1 calc R . .
C16 C 0.913(2) 0.7612(16) 0.6126(12) 0.43(2) Uani 1 1 d . . .
H16A H 0.8921 0.7651 0.6569 0.511 Uiso 1 1 calc R . .
H16B H 0.9812 0.7453 0.6123 0.511 Uiso 1 1 calc R . .
C17 C 0.898(2) 0.860(2) 0.5850(14) 0.49(3) Uani 1 1 d . . .
H17A H 0.9459 0.9110 0.6001 0.735 Uiso 1 1 calc R . .
H17B H 0.8350 0.8866 0.5960 0.735 Uiso 1 1 calc R . .
H17C H 0.9031 0.8530 0.5395 0.735 Uiso 1 1 calc R . .
N1 N 0.5688(3) 0.4080(3) 0.43303(16) 0.0595(9) Uani 1 1 d . . .
N2 N 0.6830(3) 0.3511(3) 0.53018(18) 0.0641(10) Uani 1 1 d . . .
O1 O 0.7896(3) 0.5041(7) 0.5913(2) 0.1149(14) Uani 1 1 d . . .
Cl1 Cl 0.5000 0.0000 0.32093(11) 0.1229(8) Uani 1 2 d S . .
O2 O 0.4447(7) 0.0669(7) 0.2860(4) 0.240(4) Uani 1 1 d . . .
O3 O 0.4471(7) -0.0628(7) 0.3581(5) 0.284(6) Uani 1 1 d . . .

loop_
_atom_site_aniso_label
_atom_site_aniso_U_11
_atom_site_aniso_U_22
_atom_site_aniso_U_33
_atom_site_aniso_U_23
_atom_site_aniso_U_13
_atom_site_aniso_U_12
Cu1 0.0787(5) 0.0540(4) 0.0461(3) 0.0033(5) 0.000 0.000
C1 0.075(4) 0.107(3) 0.0366(16) -0.0162(18) -0.005(3) 0.020(3)
C2 0.126(5) 0.205(8) 0.036(2) -0.016(3) 0.000(3) 0.078(6)
C3 0.169(7) 0.339(15) 0.037(2) -0.037(4) -0.014(4) 0.123(10)
C4 0.083(3) 0.069(3) 0.061(3) -0.018(2) -0.003(3) 0.003(3)
C5 0.081(3) 0.0522(19) 0.079(2) 0.002(4) -0.008(5) 0.011(2)
C6 0.109(4) 0.056(3) 0.130(6) 0.007(3) -0.004(4) 0.014(3)
C7 0.136(6) 0.070(4) 0.161(7) 0.042(5) 0.004(6) 0.015(4)
C8 0.116(6) 0.112(6) 0.123(6) 0.051(5) -0.012(4) 0.029(5)
C9 0.089(4) 0.076(4) 0.068(3) 0.014(3) -0.014(3) 0.017(3)
C10 0.105(5) 0.111(6) 0.077(4) -0.001(4) -0.031(3) 0.020(4)
C11 0.146(7) 0.170(9) 0.103(5) 0.013(6) -0.065(5) 0.028(6)
C12 0.238(13) 0.193(12) 0.140(9) 0.050(9) -0.095(9) 0.049(11)
C13 0.191(10) 0.154(10) 0.141(8) 0.069(8) -0.047(7) 0.037(8)
C14 0.209(12) 0.157(10) 0.184(11) -0.023(9) -0.090(10) -0.057(10)
C15 0.39(2) 0.172(12) 0.38(2) 0.078(14) -0.27(2) -0.144(14)
C16 0.55(4) 0.30(3) 0.42(3) 0.13(2) -0.33(3) -0.26(3)
C17 0.66(6) 0.34(3) 0.47(4) 0.05(3) -0.29(4) -0.28(4)
N1 0.066(2) 0.068(3) 0.0449(18) -0.0052(16) -0.0009(16) 0.010(2)
N2 0.072(2) 0.063(2) 0.057(2) 0.0062(18) -0.0042(19) 0.006(2)
O1 0.131(3) 0.100(3) 0.114(3) -0.006(5) -0.059(2) -0.010(5)
Cl1 0.160(2) 0.1331(18) 0.0753(11) 0.000 0.000 0.010(3)
O2 0.311(11) 0.232(9) 0.175(7) 0.051(6) -0.048(7) 0.069(7)
O3 0.341(13) 0.214(9) 0.297(10) 0.119(8) 0.188(10) 0.055(7)

loop_
_atom_type_symbol
_atom_type_description
_atom_type_scat_dispersion_real
_atom_type_scat_dispersion_imag
_atom_type_scat_source
C C 0.0033 0.0016 'International Tables Vol C Tables 4.2.6.8 and 6.1.1.4'
H H 0.0000 0.0000 'International Tables Vol C Tables 4.2.6.8 and 6.1.1.4'
N N 0.0061 0.0033 'International Tables Vol C Tables 4.2.6.8 and 6.1.1.4'
O O 0.0106 0.0060 'International Tables Vol C Tables 4.2.6.8 and 6.1.1.4'
Cl Cl 0.1484 0.1585 'International Tables Vol C Tables 4.2.6.8 and 6.1.1.4'
Cu Cu 0.3201 1.2651 'International Tables Vol C Tables 4.2.6.8 and 6.1.1.4'

loop_
_geom_angle_atom_site_label_1
_geom_angle_atom_site_label_2
_geom_angle_atom_site_label_3
_geom_angle
_geom_angle_site_symmetry_1
_geom_angle_site_symmetry_3
_geom_angle_publ_flag
N1 Cu1 N1 125.3(2) . 3_566 ?
N1 Cu1 N2 82.45(16) . . ?
N1 Cu1 N2 115.36(15) 3_566 . ?
N1 Cu1 N2 115.36(15) . 3_566 ?
N1 Cu1 N2 82.45(16) 3_566 3_566 ?
N2 Cu1 N2 142.3(2) . 3_566 ?
N1 C1 C1 111.6(4) . 2_665 ?
N1 C1 C2 108.6(5) . . ?
C1 C1 C2 111.0(5) 2_665 . ?
N1 C1 H1 108.5 . . ?
C1 C1 H1 108.5 2_665 . ?
C2 C1 H1 108.5 . . ?
C1 C2 C3 109.7(5) . . ?
C1 C2 H2A 109.7 . . ?
C3 C2 H2A 109.7 . . ?
C1 C2 H2B 109.7 . . ?
C3 C2 H2B 109.7 . . ?
H2A C2 H2B 108.2 . . ?
C3 C3 C2 110.3(8) 2_665 . ?
C3 C3 H3A 109.6 2_665 . ?
C2 C3 H3A 109.6 . . ?
C3 C3 H3B 109.6 2_665 . ?
C2 C3 H3B 109.6 . . ?
H3A C3 H3B 108.1 . . ?
N1 C4 C5 118.8(4) . . ?
N1 C4 H4 120.6 . . ?
C5 C4 H4 120.6 . . ?
N2 C5 C6 125.5(6) . . ?
N2 C5 C4 115.2(4) . . ?
C6 C5 C4 119.3(5) . . ?
C7 C6 C5 117.5(7) . . ?
C7 C6 H6 121.3 . . ?
C5 C6 H6 121.3 . . ?
C6 C7 C8 120.3(6) . . ?
C6 C7 H7 119.8 . . ?
C8 C7 H7 119.8 . . ?
C9 C8 C7 118.6(6) . . ?
C9 C8 C13 118.8(9) . . ?
C7 C8 C13 122.6(8) . . ?
N2 C9 C8 120.3(6) . . ?
N2 C9 C10 119.1(5) . . ?
C8 C9 C10 120.6(6) . . ?
O1 C10 C11 123.9(8) . . ?
O1 C10 C9 117.8(5) . . ?
C11 C10 C9 118.3(8) . . ?
C10 C11 C12 120.9(10) . . ?
C10 C11 H11 119.6 . . ?
C12 C11 H11 119.6 . . ?
C13 C12 C11 124.0(9) . . ?
C13 C12 H12 118.0 . . ?
C11 C12 H12 118.0 . . ?
C12 C13 C8 117.3(9) . . ?
C12 C13 H13 121.4 . . ?
C8 C13 H13 121.4 . . ?
C15 C14 O1 113.1(10) . . ?
C15 C14 H14A 109.0 . . ?
O1 C14 H14A 109.0 . . ?
C15 C14 H14B 109.0 . . ?
O1 C14 H14B 109.0 . . ?
H14A C14 H14B 107.8 . . ?
C14 C15 C16 114.6(15) . . ?
C14 C15 H15A 108.6 . . ?
C16 C15 H15A 108.6 . . ?
C14 C15 H15B 108.6 . . ?
C16 C15 H15B 108.6 . . ?
H15A C15 H15B 107.6 . . ?
C17 C16 C15 114.2(19) . . ?
C17 C16 H16A 108.7 . . ?
C15 C16 H16A 108.7 . . ?
C17 C16 H16B 108.7 . . ?
C15 C16 H16B 108.7 . . ?
H16A C16 H16B 107.6 . . ?
C16 C17 H17A 109.5 . . ?
C16 C17 H17B 109.5 . . ?
H17A C17 H17B 109.5 . . ?
C16 C17 H17C 109.5 . . ?
H17A C17 H17C 109.5 . . ?
H17B C17 H17C 109.5 . . ?
C4 N1 C1 117.0(4) . . ?
C4 N1 Cu1 111.7(3) . . ?
C1 N1 Cu1 131.4(3) . . ?
C5 N2 C9 117.5(5) . . ?
C5 N2 Cu1 110.5(3) . . ?
C9 N2 Cu1 129.5(4) . . ?
C10 O1 C14 118.6(6) . . ?
O3 Cl1 O3 107.5(10) 2_655 . ?
O3 Cl1 O2 111.0(5) 2_655 2_655 ?
O3 Cl1 O2 106.8(5) . 2_655 ?
O3 Cl1 O2 106.8(5) 2_655 . ?
O3 Cl1 O2 111.0(5) . . ?
O2 Cl1 O2 113.7(8) 2_655 . ?

loop_
_geom_bond_atom_site_label_1
_geom_bond_atom_site_label_2
_geom_bond_distance
_geom_bond_site_symmetry_2
_geom_bond_publ_flag
Cu1 N1 2.019(4) . ?
Cu1 N1 2.019(4) 3_566 ?
Cu1 N2 2.028(4) . ?
Cu1 N2 2.028(4) 3_566 ?
C1 N1 1.476(6) . ?
C1 C1 1.515(10) 2_665 ?
C1 C2 1.533(7) . ?
C1 H1 0.9800 . ?
C2 C3 1.536(9) . ?
C2 H2A 0.9700 . ?
C2 H2B 0.9700 . ?
C3 C3 1.524(16) 2_665 ?
C3 H3A 0.9700 . ?
C3 H3B 0.9700 . ?
C4 N1 1.250(6) . ?
C4 C5 1.497(8) . ?
C4 H4 0.9300 . ?
C5 N2 1.314(6) . ?
C5 C6 1.388(7) . ?
C6 C7 1.344(10) . ?
C6 H6 0.9300 . ?
C7 C8 1.412(11) . ?
C7 H7 0.9300 . ?
C8 C9 1.400(9) . ?
C8 C13 1.435(12) . ?
C9 N2 1.384(6) . ?
C9 C10 1.408(9) . ?
C10 O1 1.322(11) . ?
C10 C11 1.351(9) . ?
C11 C12 1.372(15) . ?
C11 H11 0.9300 . ?
C12 C13 1.334(14) . ?
C12 H12 0.9300 . ?
C13 H13 0.9300 . ?
C14 C15 1.357(16) . ?
C14 O1 1.437(12) . ?
C14 H14A 0.9700 . ?
C14 H14B 0.9700 . ?
C15 C16 1.387(19) . ?
C15 H15A 0.9700 . ?
C15 H15B 0.9700 . ?
C16 C17 1.35(3) . ?
C16 H16A 0.9700 . ?
C16 H16B 0.9700 . ?
C17 H17A 0.9600 . ?
C17 H17B 0.9600 . ?
C17 H17C 0.9600 . ?
Cl1 O3 1.315(7) 2_655 ?
Cl1 O3 1.315(7) . ?
Cl1 O2 1.336(8) 2_655 ?
Cl1 O2 1.336(8) . ?

loop_
_geom_torsion_atom_site_label_1
_geom_torsion_atom_site_label_2
_geom_torsion_atom_site_label_3
_geom_torsion_atom_site_label_4
_geom_torsion
_geom_torsion_site_symmetry_1
_geom_torsion_site_symmetry_2
_geom_torsion_site_symmetry_3
_geom_torsion_site_symmetry_4
_geom_torsion_publ_flag
N1 C1 C2 C3 179.7(7) . . . . ?
C1 C1 C2 C3 -57.3(10) 2_665 . . . ?
C1 C2 C3 C3 58.1(13) . . . 2_665 ?
N1 C4 C5 N2 -9.4(7) . . . . ?
N1 C4 C5 C6 170.6(5) . . . . ?
N2 C5 C6 C7 6.2(9) . . . . ?
C4 C5 C6 C7 -173.8(6) . . . . ?
C5 C6 C7 C8 -3.1(11) . . . . ?
C6 C7 C8 C9 -2.2(12) . . . . ?
C6 C7 C8 C13 175.6(8) . . . . ?
C7 C8 C9 N2 5.0(11) . . . . ?
C13 C8 C9 N2 -172.9(7) . . . . ?
C7 C8 C9 C10 -176.1(7) . . . . ?
C13 C8 C9 C10 6.0(11) . . . . ?
N2 C9 C10 O1 -5.3(9) . . . . ?
C8 C9 C10 O1 175.8(6) . . . . ?
N2 C9 C10 C11 175.6(7) . . . . ?
C8 C9 C10 C11 -3.3(10) . . . . ?
O1 C10 C11 C12 -178.9(10) . . . . ?
C9 C10 C11 C12 0.1(14) . . . . ?
C10 C11 C12 C13 0(2) . . . . ?
C11 C12 C13 C8 3(2) . . . . ?
C9 C8 C13 C12 -5.6(16) . . . . ?
C7 C8 C13 C12 176.6(11) . . . . ?
O1 C14 C15 C16 173(2) . . . . ?
C14 C15 C16 C17 -158(3) . . . . ?
C5 C4 N1 C1 180.0(4) . . . . ?
C5 C4 N1 Cu1 0.3(6) . . . . ?
C1 C1 N1 C4 169.2(6) 2_665 . . . ?
C2 C1 N1 C4 -68.1(8) . . . . ?
C1 C1 N1 Cu1 -11.1(10) 2_665 . . . ?
C2 C1 N1 Cu1 111.5(5) . . . . ?
N1 Cu1 N1 C4 -110.6(4) 3_566 . . . ?
N2 Cu1 N1 C4 5.2(4) . . . . ?
N2 Cu1 N1 C4 150.3(4) 3_566 . . . ?
N1 Cu1 N1 C1 69.7(5) 3_566 . . . ?
N2 Cu1 N1 C1 -174.4(5) . . . . ?
N2 Cu1 N1 C1 -29.3(5) 3_566 . . . ?
C6 C5 N2 C9 -3.4(8) . . . . ?
C4 C5 N2 C9 176.6(4) . . . . ?
C6 C5 N2 Cu1 -167.1(5) . . . . ?
C4 C5 N2 Cu1 12.9(5) . . . . ?
C8 C9 N2 C5 -2.4(8) . . . . ?
C10 C9 N2 C5 178.7(5) . . . . ?
C8 C9 N2 Cu1 157.6(5) . . . . ?
C10 C9 N2 Cu1 -21.3(8) . . . . ?
N1 Cu1 N2 C5 -10.2(4) . . . . ?
N1 Cu1 N2 C5 115.5(4) 3_566 . . . ?
N2 Cu1 N2 C5 -132.5(4) 3_566 . . . ?
N1 Cu1 N2 C9 -171.3(5) . . . . ?
N1 Cu1 N2 C9 -45.7(5) 3_566 . . . ?
N2 Cu1 N2 C9 66.4(4) 3_566 . . . ?
C11 C10 O1 C14 4.7(13) . . . . ?
C9 C10 O1 C14 -174.3(8) . . . . ?
C15 C14 O1 C10 167.7(13) . . . . ?
